data_7220438
loop_
_publ_author_name
'Morohashi, Naoya'
'Nanbu, Kazuki'
'Tonosaki, Ayano'
'Noji, Shintaro'
'Hattori, Tetsutaro'

_publ_section_title
;
 Comparison of inclusion properties between p-tert-butylcalix[4]arene and
 p-tert-butylthiacalix[4]arene towards primary alcohols in crystals
;
_journal_issue 26
_journal_name_full CrystEngComm
_journal_page_first 4799
_journal_paper_doi 10.1039/C5CE00370A
_journal_volume 17
_journal_year 2015
_chemical_formula_sum 'C42 H54 O5 S4'
_chemical_formula_weight 767.09
_chemical_name_systematic
;
 ?
;
_space_group_IT_number 129
_symmetry_cell_setting tetragonal
_symmetry_space_group_name_Hall '-P 4a 2a'
_symmetry_space_group_name_H-M 'P 4/n m m :2'
_atom_sites_solution_hydrogens geom
_atom_sites_solution_primary direct
_atom_sites_solution_secondary difmap
_audit_creation_method SHELXL-97
_audit_update_record
;
2015-04-23 deposited with the CCDC.
2015-05-11 downloaded from the CCDC.
;
_cell_angle_alpha 90.00
_cell_angle_beta 90.00
_cell_angle_gamma 90.00
_cell_formula_units_Z 2
_cell_length_a 15.8115(11)
_cell_length_b 15.8115(11)
_cell_length_c 8.2875(12)
_cell_measurement_reflns_used 4483
_cell_measurement_temperature 223(2)
_cell_measurement_theta_max 27.73
_cell_measurement_theta_min 2.46
_cell_volume 2071.9(4)
_computing_cell_refinement 'Bruker SMART'
_computing_data_collection 'Bruker APEXII'
_computing_data_reduction 'Bruker SAINT'
_computing_molecular_graphics 'Yadokari-XG 2009 (Wakita Nemoto et al., 2009)'
_computing_publication_material 'Yadokari-XG 2009 (Wakita,Nemoto et al., 2009)'
_computing_structure_refinement 'SHELXL-97 (Sheldrick, 1997)'
_computing_structure_solution 'Bruker SHELXTL'
_diffrn_ambient_temperature 223(2)
_diffrn_detector_area_resol_mean 8.333
_diffrn_measured_fraction_theta_full 0.997
_diffrn_measured_fraction_theta_max 0.997
_diffrn_measurement_device_type 'Bruker APEX-II CCD'
_diffrn_measurement_method 'phi and omega scans'
_diffrn_radiation_monochromator 'Bruker Helios multilayered confocal mirror'
_diffrn_radiation_source 'Bruker TXS fine-focus rotating anode'
_diffrn_radiation_type MoK\a
_diffrn_radiation_wavelength 0.71073
_diffrn_reflns_av_R_equivalents 0.0495
_diffrn_reflns_av_sigmaI/netI 0.0283
_diffrn_reflns_limit_h_max 17
_diffrn_reflns_limit_h_min -20
_diffrn_reflns_limit_k_max 11
_diffrn_reflns_limit_k_min -20
_diffrn_reflns_limit_l_max 9
_diffrn_reflns_limit_l_min -10
_diffrn_reflns_number 11205
_diffrn_reflns_theta_full 27.50
_diffrn_reflns_theta_max 27.50
_diffrn_reflns_theta_min 1.82
_exptl_absorpt_coefficient_mu 0.271
_exptl_absorpt_correction_T_max 1.0
_exptl_absorpt_correction_T_min 0.520846
_exptl_absorpt_correction_type empirical
_exptl_absorpt_process_details 'SADABS Sheldrick 1996'
_exptl_crystal_colour colorless
_exptl_crystal_density_diffrn 1.230
_exptl_crystal_density_method 'not measured'
_exptl_crystal_description prism
_exptl_crystal_F_000 820
_exptl_crystal_size_max 0.15
_exptl_crystal_size_mid 0.10
_exptl_crystal_size_min 0.05
_refine_diff_density_max 0.930
_refine_diff_density_min -1.043
_refine_diff_density_rms 0.143
_refine_ls_extinction_method none
_refine_ls_goodness_of_fit_ref 1.082
_refine_ls_hydrogen_treatment mixed
_refine_ls_matrix_type full
_refine_ls_number_parameters 98
_refine_ls_number_reflns 1341
_refine_ls_number_restraints 124
_refine_ls_restrained_S_all 1.116
_refine_ls_R_factor_all 0.0962
_refine_ls_R_factor_gt 0.0864
_refine_ls_shift/su_max 0.000
_refine_ls_shift/su_mean 0.000
_refine_ls_structure_factor_coef Fsqd
_refine_ls_weighting_details 'calc w=1/[\s^2^(Fo^2^)+(0.1526P)^2^+2.0350P] where P=(Fo^2^+2Fc^2^)/3'
_refine_ls_weighting_scheme calc
_refine_ls_wR_factor_gt 0.2301
_refine_ls_wR_factor_ref 0.2557
_reflns_number_gt 1107
_reflns_number_total 1341
_reflns_threshold_expression >2sigma(I)
_cod_data_source_file c5ce00370a2.cif
_cod_data_source_block 2-EtOH
_cod_depositor_comments 'Adding full bibliography for 7220433--7220440.cif.'
_cod_original_sg_symbol_H-M 'P 4/n m m'
_cod_database_code 7220438

loop_
_symmetry_equiv_pos_as_xyz
'x, y, z'
'-x+1/2, -y+1/2, z'
'x+1/2, -y, -z'
'-x, y+1/2, -z'
'-y, -x, -z'
'y+1/2, x+1/2, -z'
'y, -x+1/2, z'
'-y+1/2, x, z'
'-x, -y, -z'
'x-1/2, y-1/2, -z'
'-x-1/2, y, z'
'x, -y-1/2, z'
'y, x, z'
'-y-1/2, -x-1/2, z'
'-y, x-1/2, -z'
'y-1/2, -x, -z'

loop_
_atom_site_label
_atom_site_type_symbol
_atom_site_fract_x
_atom_site_fract_y
_atom_site_fract_z
_atom_site_U_iso_or_equiv
_atom_site_adp_type
_atom_site_occupancy
_atom_site_symmetry_multiplicity
_atom_site_calc_flag
_atom_site_refinement_flags
_atom_site_disorder_assembly
_atom_site_disorder_group
C1 C 0.4248(2) 0.2500 1.1998(5) 0.0425(9) Uani 1 2 d S . .
C2 C 0.44900(18) 0.17374(19) 1.1276(4) 0.0451(7) Uani 1 1 d . . .
C3 C 0.4921(2) 0.1750(2) 0.9825(4) 0.0534(8) Uani 1 1 d . . .
H1 H 0.5078 0.1239 0.9354 0.064 Uiso 1 1 calc R . .
C4 C 0.5126(3) 0.2500 0.9046(6) 0.0585(12) Uani 1 2 d S . .
C5 C 0.5577(4) 0.2500 0.7403(8) 0.0859(17) Uani 1 2 d SDU . .
C6A C 0.5224(5) 0.1757(4) 0.6302(7) 0.0926(19) Uani 0.75 1 d PDU A 1
H3 H 0.5510 0.1763 0.5281 0.139 Uiso 0.75 1 calc PR A 1
H4 H 0.4628 0.1834 0.6135 0.139 Uiso 0.75 1 calc PR A 1
H5 H 0.5320 0.1224 0.6827 0.139 Uiso 0.75 1 calc PR A 1
C6B C 0.6167(15) 0.1702(11) 0.720(3) 0.103(5) Uani 0.25 1 d PDU A 2
H6 H 0.6438 0.1722 0.6163 0.154 Uiso 0.25 1 calc PR A 2
H7 H 0.5833 0.1197 0.7277 0.154 Uiso 0.25 1 calc PR A 2
H8 H 0.6588 0.1702 0.8032 0.154 Uiso 0.25 1 calc PR A 2
C7A C 0.6563(7) 0.2500 0.758(3) 0.121(5) Uani 0.50 2 d SPDU A 1
H9 H 0.6817 0.2500 0.6524 0.182 Uiso 0.50 2 calc SPR A 1
H10 H 0.6739 0.2004 0.8155 0.182 Uiso 0.25 1 calc PR A 1
H11 H 0.6739 0.2996 0.8155 0.182 Uiso 0.25 1 calc PR A 1
C7B C 0.6421(7) 0.3039(10) 0.7676(19) 0.064(3) Uani 0.25 1 d PDU A 2
H12 H 0.6736 0.3063 0.6686 0.096 Uiso 0.25 1 calc PR A 2
H13 H 0.6760 0.2774 0.8495 0.096 Uiso 0.25 1 calc PR A 2
H14 H 0.6275 0.3601 0.8010 0.096 Uiso 0.25 1 calc PR A 2
C9 C 0.2500 0.2500 0.907(3) 0.154(7) Uani 1 8 d SDU . .
C8 C 0.3050(19) 0.2500 0.757(3) 0.180(7) Uani 0.25 2 d SPDU . .
O2 O 0.2500 0.2500 0.624(3) 0.210(7) Uani 1 8 d SDU . .
O1 O 0.3782(2) 0.2500 1.3375(4) 0.0502(8) Uani 1 2 d S . .
H2 H 0.359(4) 0.214(4) 1.371(8) 0.036(17) Uiso 0.50 1 d P . .
S1 S 0.42428(5) 0.07572(5) 1.22254(17) 0.0517(5) Uani 1 2 d S . .

loop_
_atom_site_aniso_label
_atom_site_aniso_U_11
_atom_site_aniso_U_22
_atom_site_aniso_U_33
_atom_site_aniso_U_23
_atom_site_aniso_U_13
_atom_site_aniso_U_12
C1 0.0352(19) 0.050(2) 0.043(2) 0.000 -0.0051(14) 0.000
C2 0.0367(14) 0.0472(15) 0.0514(16) 0.0017(12) -0.0035(11) 0.0030(11)
C3 0.0446(16) 0.0549(18) 0.0606(19) -0.0070(14) 0.0055(14) 0.0035(13)
C4 0.053(3) 0.069(3) 0.054(2) 0.000 0.011(2) 0.000
C5 0.084(3) 0.102(4) 0.071(3) 0.000 0.034(3) 0.000
C6A 0.120(5) 0.104(4) 0.053(3) -0.004(3) 0.013(3) 0.018(3)
C6B 0.114(9) 0.093(6) 0.102(9) -0.015(8) 0.040(8) 0.002(6)
C7A 0.099(5) 0.145(10) 0.120(9) 0.000 0.013(6) 0.000
C7B 0.047(5) 0.087(7) 0.059(7) 0.018(6) 0.023(5) 0.020(4)
C9 0.147(8) 0.147(8) 0.168(8) 0.000 0.000 0.000
C8 0.182(10) 0.182(11) 0.176(9) 0.000 0.013(4) 0.000
O2 0.226(8) 0.226(8) 0.176(8) 0.000 0.000 0.000
O1 0.0536(19) 0.053(2) 0.0439(17) 0.000 0.0032(14) 0.000
S1 0.0448(5) 0.0448(5) 0.0655(8) 0.0072(3) -0.0072(3) 0.0067(4)

loop_
_atom_type_symbol
_atom_type_description
_atom_type_scat_dispersion_real
_atom_type_scat_dispersion_imag
_atom_type_scat_source
C C 0.0033 0.0016 'International Tables Vol C Tables 4.2.6.8 and 6.1.1.4'
H H 0.0000 0.0000 'International Tables Vol C Tables 4.2.6.8 and 6.1.1.4'
O O 0.0106 0.0060 'International Tables Vol C Tables 4.2.6.8 and 6.1.1.4'
S S 0.1246 0.1234 'International Tables Vol C Tables 4.2.6.8 and 6.1.1.4'

loop_
_geom_angle_atom_site_label_1
_geom_angle_atom_site_label_2
_geom_angle_atom_site_label_3
_geom_angle
_geom_angle_site_symmetry_1
_geom_angle_site_symmetry_3
O1 C1 C2 120.51(19) . .
O1 C1 C2 120.51(19) . 12_565
C2 C1 C2 119.0(4) . 12_565
C3 C2 C1 119.7(3) . .
C3 C2 S1 120.3(2) . .
C1 C2 S1 120.0(3) . .
C2 C3 C4 122.1(3) . .
C2 C3 H1 119.0 . .
C4 C3 H1 119.0 . .
C3 C4 C3 117.3(4) . 12_565
C3 C4 C5 121.3(2) . .
C3 C4 C5 121.3(2) 12_565 .
C4 C5 C7A 112.4(9) . .
C4 C5 C6B 111.7(9) . 12_565
C7A C5 C6B 54.7(11) . 12_565
C4 C5 C6B 111.7(9) . .
C7A C5 C6B 54.7(11) . .
C6B C5 C6B 106(2) 12_565 .
C4 C5 C6A 110.2(4) . .
C7A C5 C6A 113.7(6) . .
C6B C5 C6A 137.5(10) 12_565 .
C6B C5 C6A 63.5(11) . .
C4 C5 C6A 110.2(4) . 12_565
C7A C5 C6A 113.7(6) . 12_565
C6B C5 C6A 63.5(11) 12_565 12_565
C6B C5 C6A 137.5(10) . 12_565
C6A C5 C6A 95.4(6) . 12_565
C4 C5 C7B 105.2(7) . .
C7A C5 C7B 32.4(6) . .
C6B C5 C7B 25.4(10) 12_565 .
C6B C5 C7B 87.0(14) . .
C6A C5 C7B 140.2(8) . .
C6A C5 C7B 88.9(7) 12_565 .
C4 C5 C7B 105.2(7) . 12_565
C7A C5 C7B 32.4(6) . 12_565
C6B C5 C7B 87.0(14) 12_565 12_565
C6B C5 C7B 25.4(10) . 12_565
C6A C5 C7B 88.9(7) . 12_565
C6A C5 C7B 140.2(8) 12_565 12_565
C7B C5 C7B 64.3(12) . 12_565
C5 C6A H3 109.5 . .
C5 C6A H4 109.5 . .
H3 C6A H4 109.5 . .
C5 C6A H5 109.5 . .
H3 C6A H5 109.5 . .
H4 C6A H5 109.5 . .
C5 C6B H6 109.5 . .
C5 C6B H7 109.5 . .
H6 C6B H7 109.5 . .
C5 C6B H8 109.5 . .
H6 C6B H8 109.5 . .
H7 C6B H8 109.5 . .
C5 C7A H9 109.5 . .
C5 C7A H10 109.5 . .
H9 C7A H10 109.5 . .
C5 C7A H11 109.5 . .
H9 C7A H11 109.5 . .
H10 C7A H11 109.5 . .
C5 C7B H12 109.5 . .
C5 C7B H13 109.5 . .
H12 C7B H13 109.5 . .
C5 C7B H14 109.5 . .
H12 C7B H14 109.5 . .
H13 C7B H14 109.5 . .
C8 C9 C8 70(2) 13 14_665
C8 C9 C8 47.9(15) 13 .
C8 C9 C8 47.9(15) 14_665 .
C8 C9 C8 47.9(15) 13 2
C8 C9 C8 47.9(15) 14_665 2
C8 C9 C8 70(2) . 2
C8 C8 C8 89.998(11) 13 14_665
C8 C8 O2 64.1(8) 13 .
C8 C8 O2 64.1(8) 14_665 .
C8 C8 C9 66.1(8) 13 .
C8 C8 C9 66.1(8) 14_665 .
O2 C8 C9 107(2) . .
C8 C8 C8 44.997(12) 13 2
C8 C8 C8 45.001(8) 14_665 2
O2 C8 C8 51.8(13) . 2
C9 C8 C8 55.0(12) . 2
C8 O2 C8 51.8(16) 13 .
C8 O2 C8 76(3) 13 14_665
C8 O2 C8 51.8(16) . 14_665
C8 O2 C8 51.8(16) 13 2
C8 O2 C8 76(3) . 2
C8 O2 C8 51.8(16) 14_665 2
C1 O1 H2 125(6) . .
C2 S1 C2 100.77(19) . 14_665

loop_
_geom_bond_atom_site_label_1
_geom_bond_atom_site_label_2
_geom_bond_distance
_geom_bond_site_symmetry_2
C1 O1 1.358(5) .
C1 C2 1.400(4) .
C1 C2 1.400(4) 12_565
C2 C3 1.382(4) .
C2 S1 1.781(3) .
C3 C4 1.389(4) .
C3 H1 0.9300 .
C4 C3 1.389(4) 12_565
C4 C5 1.537(8) .
C5 C7A 1.566(9) .
C5 C6B 1.578(9) 12_565
C5 C6B 1.578(9) .
C5 C6A 1.589(7) .
C5 C6A 1.590(7) 12_565
C5 C7B 1.600(8) .
C5 C7B 1.600(8) 12_565
C6A H3 0.9600 .
C6A H4 0.9600 .
C6A H5 0.9600 .
C6B H6 0.9600 .
C6B H7 0.9600 .
C6B H8 0.9600 .
C7A H9 0.9600 .
C7A H10 0.9600 .
C7A H11 0.9600 .
C7B H12 0.9600 .
C7B H13 0.9600 .
C7B H14 0.9600 .
C9 C8 1.51(2) 13
C9 C8 1.51(2) 14_665
C9 C8 1.52(2) .
C9 C8 1.52(2) 2
C8 C8 1.23(4) 13
C8 C8 1.23(4) 14_665
C8 O2 1.41(2) .
C8 C8 1.74(6) 2
O2 C8 1.41(2) 13
O2 C8 1.41(2) 14_665
O2 C8 1.41(2) 2
O1 H2 0.70(6) .
S1 C2 1.781(3) 14_665

loop_
_geom_torsion_atom_site_label_1
_geom_torsion_atom_site_label_2
_geom_torsion_atom_site_label_3
_geom_torsion_atom_site_label_4
_geom_torsion
_geom_torsion_site_symmetry_1
_geom_torsion_site_symmetry_4
O1 C1 C2 C3 176.1(3) . .
C2 C1 C2 C3 -3.6(5) 12_565 .
O1 C1 C2 S1 -3.8(5) . .
C2 C1 C2 S1 176.46(18) 12_565 .
C1 C2 C3 C4 0.1(5) . .
S1 C2 C3 C4 -180.0(3) . .
C2 C3 C4 C3 3.3(7) . 12_565
C2 C3 C4 C5 -177.8(4) . .
C3 C4 C5 C7A -89.4(4) . .
C3 C4 C5 C7A 89.4(4) 12_565 .
C3 C4 C5 C6B -148.8(12) . 12_565
C3 C4 C5 C6B 30.0(13) 12_565 12_565
C3 C4 C5 C6B -30.0(13) . .
C3 C4 C5 C6B 148.8(12) 12_565 .
C3 C4 C5 C6A 38.6(7) . .
C3 C4 C5 C6A -142.6(4) 12_565 .
C3 C4 C5 C6A 142.6(4) . 12_565
C3 C4 C5 C6A -38.6(7) 12_565 12_565
C3 C4 C5 C7B -122.9(7) . .
C3 C4 C5 C7B 55.9(8) 12_565 .
C3 C4 C5 C7B -55.9(8) . 12_565
C3 C4 C5 C7B 122.9(7) 12_565 12_565
C8 C9 C8 C8 101.4(8) 14_665 13
C8 C9 C8 C8 50.7(4) 2 13
C8 C9 C8 C8 -101.4(8) 13 14_665
C8 C9 C8 C8 -50.7(4) 2 14_665
C8 C9 C8 O2 -50.7(4) 13 .
C8 C9 C8 O2 50.7(4) 14_665 .
C8 C9 C8 O2 -0.002(4) 2 .
C8 C9 C8 C8 -50.7(4) 13 2
C8 C9 C8 C8 50.7(4) 14_665 2
C8 C8 O2 C8 103.7(10) 14_665 13
C9 C8 O2 C8 51.8(5) . 13
C8 C8 O2 C8 51.8(5) 2 13
C8 C8 O2 C8 -103.7(10) 13 14_665
C9 C8 O2 C8 -51.8(5) . 14_665
C8 C8 O2 C8 -51.8(5) 2 14_665
C8 C8 O2 C8 -51.8(5) 13 2
C8 C8 O2 C8 51.8(5) 14_665 2
C9 C8 O2 C8 0.002(7) . 2
C3 C2 S1 C2 -86.8(3) . 14_665
C1 C2 S1 C2 93.1(3) . 14_665
